data_7021302
loop_
_publ_author_name
'Hua, Carol'
'Turner, Peter'
'D'Alessandro, Deanna M'

_publ_section_title
;
 Electrochemical and optical properties of a redox-active Cu(ii)
 coordination framework incorporating the
 tris(4-(pyridin-4-yl)phenyl)amine ligand.
;
_journal_issue 18
_journal_name_full 'Dalton transactions (Cambridge, England : 2003)'
_journal_page_first 6310
_journal_page_last 6313
_journal_paper_doi 10.1039/c3dt50377a
_journal_volume 42
_journal_year 2013
_chemical_absolute_configuration ad
_chemical_formula_moiety 'C33 H24 Cl2 Cu N4, C3 H7 N O'
_chemical_formula_sum 'C36 H31 Cl2 Cu N5 O'
_chemical_formula_weight 684.10
_chemical_name_systematic
;
?
;
_space_group_crystal_system monoclinic
_space_group_IT_number 9
_space_group_name_Hall 'C -2yc'
_space_group_name_H-M_alt 'C 1 c 1'
_symmetry_Int_Tables_number 9
_symmetry_space_group_name_Hall 'C -2yc'
_symmetry_space_group_name_H-M 'C 1 c 1'
_atom_sites_solution_hydrogens geom
_atom_sites_solution_primary direct
_atom_sites_solution_secondary difmap
_audit_creation_date 2013-02-04
_audit_creation_method
;
Olex2 1.2
(compiled Dec 5 2012 16:17:34, GUI svn.r4385)
;
_cell_angle_alpha 90.00
_cell_angle_beta 92.933(2)
_cell_angle_gamma 90.00
_cell_formula_units_Z 4
_cell_length_a 14.2786(6)
_cell_length_b 18.6712(7)
_cell_length_c 11.8323(4)
_cell_measurement_reflns_used 1677
_cell_measurement_temperature 150(2)
_cell_measurement_theta_max 33.17
_cell_measurement_theta_min 2.08
_cell_volume 3150.3(2)
_computing_cell_refinement 'SAINT (Bruker-AXS,2012)'
_computing_data_collection 'APEX (Bruker-AXS,2012)'
_computing_data_reduction 'SAINT and XPREP (Bruker-AXS,2012)'
_computing_molecular_graphics
;
O. V. Dolomanov, L. J. Bourhis, R. J. Gildea, J. A. K. Howard and H. Puschmann,
OLEX2: a complete structure solution, refinement and analysis program.
J. Appl. Cryst. (2009). 42, 339-341.
;
_computing_publication_material
;
O. V. Dolomanov, L. J. Bourhis, R. J. Gildea, J. A. K. Howard and H. Puschmann,
OLEX2: a complete structure solution, refinement and analysis program.
J. Appl. Cryst. (2009). 42, 339-341.
;
_computing_structure_refinement 'SHELXL-97 (Sheldrick, 1997)'
_computing_structure_solution 'SIR97 (Altomare, et. al. 1997)'
_diffrn_ambient_temperature 150(2)
_diffrn_crystal_treatment
;
attached with Exxon Paratone N, to a short length
of fibre supported on a thin piece of copper wire
inserted in a copper mounting pin. The crystal was
quenched in a cold nitrogen gas stream from an
Oxford Cryosystems Cryostream.
;
_diffrn_measured_fraction_theta_full 0.999
_diffrn_measured_fraction_theta_max 0.999
_diffrn_measurement_device_type APEXII-FR591
_diffrn_measurement_method \w+\f
_diffrn_radiation_monochromator mirror
_diffrn_radiation_type MoK\a
_diffrn_radiation_wavelength 0.71073
_diffrn_reflns_av_R_equivalents 0.0279
_diffrn_reflns_av_unetI/netI 0.0289
_diffrn_reflns_limit_h_max 20
_diffrn_reflns_limit_h_min -20
_diffrn_reflns_limit_k_max 26
_diffrn_reflns_limit_k_min -26
_diffrn_reflns_limit_l_max 16
_diffrn_reflns_limit_l_min -16
_diffrn_reflns_number 55714
_diffrn_reflns_theta_full 30.50
_diffrn_reflns_theta_max 30.50
_diffrn_reflns_theta_min 1.80
_diffrn_source 'rotating anode'
_exptl_absorpt_coefficient_mu 0.901
_exptl_absorpt_correction_T_max 1.000
_exptl_absorpt_correction_T_min 0.974
_exptl_absorpt_correction_type multi-scan
_exptl_absorpt_process_details
;
SADABS (Sheldrick, 1996)
;
_exptl_crystal_colour green
_exptl_crystal_density_diffrn 1.442
_exptl_crystal_density_method 'not measured'
_exptl_crystal_description prism
_exptl_crystal_F_000 1412
_exptl_crystal_size_max 0.265
_exptl_crystal_size_mid 0.131
_exptl_crystal_size_min 0.123
_refine_diff_density_max 0.449
_refine_diff_density_min -0.360
_refine_diff_density_rms 0.101
_refine_ls_abs_structure_details 'Flack H D (1983), Acta Cryst. A39, 876-881'
_refine_ls_abs_structure_Flack 0.00(5)
_refine_ls_extinction_method none
_refine_ls_goodness_of_fit_ref 1.608
_refine_ls_hydrogen_treatment constr
_refine_ls_matrix_type full
_refine_ls_number_parameters 408
_refine_ls_number_reflns 9605
_refine_ls_number_restraints 2
_refine_ls_restrained_S_all 1.608
_refine_ls_R_factor_all 0.0372
_refine_ls_R_factor_gt 0.0344
_refine_ls_shift/su_max 0.001
_refine_ls_shift/su_mean 0.000
_refine_ls_structure_factor_coef Fsqd
_refine_ls_weighting_details 'calc w=1/[\s^2^(Fo^2^)+(0.05P)^2^] where P=(Fo^2^+2Fc^2^)/3'
_refine_ls_weighting_scheme calc
_refine_ls_wR_factor_gt 0.0976
_refine_ls_wR_factor_ref 0.1100
_reflns_number_gt 9244
_reflns_number_total 9605
_reflns_threshold_expression >2sigma(I)
_cod_data_source_file c3dt50377a.txt
_cod_data_source_block dmd12pt8
_cod_database_code 7021302
_olex2_refinement_description
;
1. Others
Fixed Uiso: H1(0.021) H2(0.022) H4(0.027) H5(0.027) H7(0.024) H8(0.024)
H10(0.019) H11(0.019) H12(0.023) H13(0.024) H15(0.021) H16(0.02) H18(0.021)
H19(0.02) H21(0.025) H22(0.023) H23(0.023) H24(0.022) H26(0.024) H27(0.024)
H29(0.02) H30(0.02) H32(0.02) H33(0.019) H34(0.046) H35A(0.113) H35B(0.113)
H35C(0.113) H36A(0.11) H36B(0.11) H36C(0.11)
Fixed X: H1(0.1545) H2(0.2233) H4(0.156) H5(0.0903) H7(0.3736) H8(0.279)
H10(0.2468) H11(0.3387) H12(0.9127) H13(0.7689) H15(0.7836) H16(0.9259)
H18(0.4955) H19(0.6313) H21(0.6855) H22(0.5497) H23(0.4181) H24(0.3776)
H26(0.5801) H27(0.6157) H29(0.5832) H30(0.6) H32(0.3179) H33(0.2996)
H34(0.2991) H35A(0.3854) H35B(0.425) H35C(0.4924) H36A(0.4231) H36B(0.5172)
H36C(0.4516)
Fixed Y: H1(0.2801) H2(0.2548) H4(0.0458) H5(0.0771) H7(-0.0094) H8(0.0221)
H10(0.2212) H11(0.1894) H12(-0.1264) H13(-0.0732) H15(-0.1393) H16(-0.1924)
H18(-0.0443) H19(-0.1107) H21(0.0114) H22(0.0778) H23(0.2099) H24(0.1606)
H26(0.2824) H27(0.3273) H29(0.1141) H30(0.174) H32(0.1753) H33(0.1149)
H34(0.3451) H35A(0.3667) H35B(0.4468) H35C(0.3831) H36A(0.4689) H36B(0.4486)
H36C(0.5119)
Fixed Z: H1(0.2749) H2(0.1068) H4(0.1497) H5(0.3172) H7(-0.0886) H8(0.0576)
H10(-0.075) H11(-0.2241) H12(0.068) H13(0.0278) H15(-0.2973) H16(-0.2464) H18(-
0.3558) H19(-0.3143) H21(-0.0344) H22(-0.0766) H23(-0.9387) H24(-0.7678) H26(-
0.612) H27(-0.7866) H29(-0.3414) H30(-0.5117) H32(-0.571) H33(-0.3999)
H34(0.3681) H35A(0.5227) H35B(0.5337) H35C(0.4976) H36A(0.2318) H36B(0.304)
H36C(0.3454)
;

loop_
_space_group_symop_id
_space_group_symop_operation_xyz
1 'x, y, z'
2 'x, -y, z+1/2'
3 'x+1/2, y+1/2, z'
4 'x+1/2, -y+1/2, z+1/2'

loop_
_atom_site_label
_atom_site_type_symbol
_atom_site_fract_x
_atom_site_fract_y
_atom_site_fract_z
_atom_site_U_iso_or_equiv
_atom_site_adp_type
_atom_site_occupancy
_atom_site_symmetry_multiplicity
_atom_site_calc_flag
_atom_site_refinement_flags
Cu1 Cu 0.069665(18) 0.199113(13) 0.46983(2) 0.01365(6) Uani 1 1 d .
Cl1 Cl 0.17524(5) 0.29094(3) 0.50463(5) 0.02667(13) Uani 1 1 d .
Cl2 Cl 0.11538(4) 0.08009(3) 0.54406(5) 0.02129(11) Uani 1 1 d .
O1 O 0.2995(3) 0.3850(2) 0.2256(2) 0.0615(8) Uani 1 1 d .
N1 N 0.11824(13) 0.18072(11) 0.31407(17) 0.0172(3) Uani 1 1 d .
N2 N 0.93367(13) -0.16430(10) -0.08524(16) 0.0156(3) Uani 1 1 d .
N3 N 0.52084(13) 0.27232(11) -0.87896(16) 0.0162(3) Uani 1 1 d .
N4 N 0.43075(13) 0.06751(10) -0.25357(15) 0.0156(3) Uani 1 1 d .
N5 N 0.4009(2) 0.41467(16) 0.3724(3) 0.0388(6) Uani 1 1 d .
C1 C 0.15621(16) 0.23179(12) 0.24984(19) 0.0174(4) Uani 1 1 d .
H1 H 0.1545 0.2801 0.2749 0.021 Uiso 1 1 calc R
C2 C 0.19756(16) 0.21703(13) 0.14908(19) 0.0179(4) Uani 1 1 d .
H2 H 0.2233 0.2548 0.1068 0.022 Uiso 1 1 calc R
C3 C 0.20161(14) 0.14629(12) 0.10933(18) 0.0157(4) Uani 1 1 d .
C4 C 0.15823(18) 0.09423(13) 0.1743(2) 0.0228(5) Uani 1 1 d .
H4 H 0.1560 0.0458 0.1497 0.027 Uiso 1 1 calc R
C5 C 0.11864(18) 0.11345(13) 0.2744(2) 0.0227(5) Uani 1 1 d .
H5 H 0.0903 0.0771 0.3172 0.027 Uiso 1 1 calc R
C6 C 0.36862(15) 0.08742(12) -0.17021(17) 0.0140(4) Uani 1 1 d .
C7 C 0.34849(17) 0.03767(12) -0.0858(2) 0.0197(4) Uani 1 1 d .
H7 H 0.3736 -0.0094 -0.0886 0.024 Uiso 1 1 calc R
C8 C 0.29210(17) 0.05669(12) 0.0017(2) 0.0199(4) Uani 1 1 d .
H8 H 0.2790 0.0221 0.0576 0.024 Uiso 1 1 calc R
C9 C 0.25406(14) 0.12580(12) 0.00934(18) 0.0145(4) Uani 1 1 d .
C10 C 0.27269(15) 0.17434(12) -0.07713(18) 0.0157(4) Uani 1 1 d .
H10 H 0.2468 0.2212 -0.0750 0.019 Uiso 1 1 calc R
C11 C 0.32823(16) 0.15570(11) -0.16605(18) 0.0157(4) Uani 1 1 d .
H11 H 0.3387 0.1894 -0.2241 0.019 Uiso 1 1 calc R
C12 C 0.88609(16) -0.12895(13) -0.00712(19) 0.0188(4) Uani 1 1 d .
H12 H 0.9127 -0.1264 0.0680 0.023 Uiso 1 1 calc R
C13 C 0.80050(16) -0.09615(14) -0.03094(19) 0.0198(4) Uani 1 1 d .
H13 H 0.7689 -0.0732 0.0278 0.024 Uiso 1 1 calc R
C14 C 0.76018(15) -0.09666(12) -0.14150(19) 0.0157(4) Uani 1 1 d .
C15 C 0.80881(16) -0.13512(12) -0.22172(19) 0.0178(4) Uani 1 1 d .
H15 H 0.7836 -0.1393 -0.2973 0.021 Uiso 1 1 calc R
C16 C 0.89399(16) -0.16709(12) -0.19032(19) 0.0169(4) Uani 1 1 d .
H16 H 0.9259 -0.1924 -0.2464 0.020 Uiso 1 1 calc R
C17 C 0.50983(15) 0.02334(11) -0.22054(17) 0.0148(4) Uani 1 1 d .
C18 C 0.53432(15) -0.03301(12) -0.29067(19) 0.0171(4) Uani 1 1 d .
H18 H 0.4955 -0.0443 -0.3558 0.021 Uiso 1 1 calc R
C19 C 0.61499(16) -0.07265(12) -0.26585(19) 0.0169(4) Uani 1 1 d .
H19 H 0.6313 -0.1107 -0.3143 0.020 Uiso 1 1 calc R
C20 C 0.67268(15) -0.05670(12) -0.16927(19) 0.0160(4) Uani 1 1 d .
C21 C 0.64704(17) -0.00011(14) -0.09978(19) 0.0205(4) Uani 1 1 d .
H21 H 0.6855 0.0114 -0.0344 0.025 Uiso 1 1 calc R
C22 C 0.56626(16) 0.03965(13) -0.1248(2) 0.0188(4) Uani 1 1 d .
H22 H 0.5497 0.0778 -0.0766 0.023 Uiso 1 1 calc R
C23 C 0.45186(17) 0.22425(14) -0.87125(19) 0.0190(4) Uani 1 1 d .
H23 H 0.4181 0.2099 -0.9387 0.023 Uiso 1 1 calc R
C24 C 0.42727(16) 0.19436(12) -0.7694(2) 0.0183(4) Uani 1 1 d .
H24 H 0.3776 0.1606 -0.7678 0.022 Uiso 1 1 calc R
C25 C 0.47647(15) 0.21458(12) -0.66931(18) 0.0152(4) Uani 1 1 d .
C26 C 0.54634(17) 0.26585(13) -0.67817(19) 0.0201(4) Uani 1 1 d .
H26 H 0.5801 0.2824 -0.6120 0.024 Uiso 1 1 calc R
C27 C 0.56697(17) 0.29288(13) -0.7827(2) 0.0201(4) Uani 1 1 d .
H27 H 0.6157 0.3273 -0.7866 0.024 Uiso 1 1 calc R
C28 C 0.43961(15) 0.10786(11) -0.35434(17) 0.0134(4) Uani 1 1 d .
C29 C 0.52935(15) 0.12607(12) -0.38798(18) 0.0164(4) Uani 1 1 d .
H29 H 0.5832 0.1141 -0.3414 0.020 Uiso 1 1 calc R
C30 C 0.53905(15) 0.16161(12) -0.48946(19) 0.0169(4) Uani 1 1 d .
H30 H 0.6000 0.1740 -0.5117 0.020 Uiso 1 1 calc R
C31 C 0.46095(15) 0.17965(12) -0.55989(18) 0.0150(4) Uani 1 1 d .
C32 C 0.37169(15) 0.16247(12) -0.52488(18) 0.0163(4) Uani 1 1 d .
H32 H 0.3179 0.1753 -0.5710 0.020 Uiso 1 1 calc R
C33 C 0.36059(15) 0.12658(12) -0.42274(19) 0.0157(4) Uani 1 1 d .
H33 H 0.2996 0.1149 -0.3999 0.019 Uiso 1 1 calc R
C34 C 0.3296(2) 0.37895(19) 0.3227(3) 0.0382(7) Uani 1 1 d .
H34 H 0.2991 0.3451 0.3681 0.046 Uiso 1 1 calc R
C35 C 0.4282(4) 0.4018(3) 0.4914(4) 0.0750(15) Uani 1 1 d .
H35A H 0.3854 0.3667 0.5227 0.113 Uiso 1 1 calc R
H35B H 0.4250 0.4468 0.5337 0.113 Uiso 1 1 calc R
H35C H 0.4924 0.3831 0.4976 0.113 Uiso 1 1 calc R
C36 C 0.4522(4) 0.4650(2) 0.3083(5) 0.0736(17) Uani 1 1 d .
H36A H 0.4231 0.4689 0.2318 0.110 Uiso 1 1 calc R
H36B H 0.5172 0.4486 0.3040 0.110 Uiso 1 1 calc R
H36C H 0.4516 0.5119 0.3454 0.110 Uiso 1 1 calc R

loop_
_atom_site_aniso_label
_atom_site_aniso_U_11
_atom_site_aniso_U_22
_atom_site_aniso_U_33
_atom_site_aniso_U_23
_atom_site_aniso_U_13
_atom_site_aniso_U_12
Cu1 0.01328(11) 0.01669(11) 0.01129(11) -0.00418(9) 0.00365(7) -0.00245(9)
Cl1 0.0295(3) 0.0287(3) 0.0226(3) -0.0098(2) 0.0096(2) -0.0151(2)
Cl2 0.0226(2) 0.0182(2) 0.0231(3) -0.00049(19) 0.0003(2) 0.00452(19)
O1 0.079(2) 0.079(2) 0.0261(12) -0.0069(13) 0.0029(13) -0.0052(17)
N1 0.0144(8) 0.0219(9) 0.0158(9) -0.0049(7) 0.0049(7) -0.0028(7)
N2 0.0138(8) 0.0191(8) 0.0140(8) 0.0037(6) 0.0023(6) 0.0019(6)
N3 0.0156(8) 0.0200(9) 0.0132(8) 0.0041(7) 0.0025(6) 0.0030(7)
N4 0.0167(8) 0.0189(8) 0.0117(8) 0.0046(6) 0.0053(6) 0.0061(6)
N5 0.0357(14) 0.0365(13) 0.0455(16) -0.0088(11) 0.0138(12) -0.0087(10)
C1 0.0187(10) 0.0189(10) 0.0147(9) -0.0015(8) 0.0036(8) 0.0028(8)
C2 0.0201(10) 0.0199(9) 0.0141(10) 0.0003(8) 0.0041(8) 0.0018(8)
C3 0.0124(9) 0.0222(10) 0.0128(9) -0.0026(8) 0.0027(7) -0.0013(7)
C4 0.0253(11) 0.0218(11) 0.0225(11) -0.0082(9) 0.0119(9) -0.0092(9)
C5 0.0238(11) 0.0234(11) 0.0219(11) -0.0071(9) 0.0117(9) -0.0103(9)
C6 0.0141(9) 0.0171(9) 0.0112(9) 0.0022(7) 0.0030(7) 0.0016(7)
C7 0.0239(11) 0.0172(9) 0.0193(10) 0.0048(8) 0.0118(8) 0.0041(8)
C8 0.0239(11) 0.0190(10) 0.0178(10) 0.0040(8) 0.0099(8) 0.0013(8)
C9 0.0117(8) 0.0188(9) 0.0134(9) -0.0021(7) 0.0042(7) -0.0011(7)
C10 0.0164(9) 0.0170(9) 0.0140(9) -0.0009(7) 0.0028(7) 0.0020(7)
C11 0.0184(9) 0.0169(9) 0.0121(9) 0.0027(7) 0.0039(7) 0.0022(7)
C12 0.0174(10) 0.0258(11) 0.0134(9) 0.0010(8) 0.0013(7) 0.0051(8)
C13 0.0185(10) 0.0268(11) 0.0141(10) 0.0000(8) 0.0024(8) 0.0068(8)
C14 0.0149(9) 0.0177(9) 0.0148(9) 0.0022(7) 0.0024(7) 0.0021(7)
C15 0.0182(10) 0.0229(10) 0.0124(9) 0.0005(8) 0.0010(7) 0.0029(8)
C16 0.0176(9) 0.0190(9) 0.0144(9) 0.0003(8) 0.0037(7) 0.0030(8)
C17 0.0157(9) 0.0161(9) 0.0129(9) 0.0037(7) 0.0038(7) 0.0042(7)
C18 0.0154(9) 0.0208(10) 0.0151(9) -0.0004(8) -0.0001(7) 0.0031(8)
C19 0.0172(9) 0.0174(9) 0.0160(9) -0.0010(7) 0.0006(7) 0.0042(7)
C20 0.0145(9) 0.0185(9) 0.0150(9) 0.0015(7) 0.0017(7) 0.0026(7)
C21 0.0206(10) 0.0266(11) 0.0140(9) -0.0010(8) -0.0016(8) 0.0051(8)
C22 0.0204(10) 0.0195(10) 0.0164(10) -0.0027(8) 0.0016(8) 0.0054(8)
C23 0.0187(10) 0.0253(11) 0.0128(10) 0.0033(8) -0.0017(7) -0.0027(8)
C24 0.0163(10) 0.0233(10) 0.0151(10) 0.0056(8) -0.0007(8) -0.0020(7)
C25 0.0145(9) 0.0186(9) 0.0127(9) 0.0024(7) 0.0030(7) 0.0017(7)
C26 0.0214(10) 0.0247(11) 0.0140(10) 0.0021(8) -0.0015(8) -0.0053(8)
C27 0.0194(10) 0.0245(11) 0.0164(10) 0.0035(8) 0.0007(8) -0.0035(8)
C28 0.0152(9) 0.0149(9) 0.0104(8) 0.0014(7) 0.0026(7) 0.0024(7)
C29 0.0126(9) 0.0229(10) 0.0136(9) 0.0033(8) 0.0007(7) 0.0013(7)
C30 0.0132(9) 0.0235(10) 0.0142(9) 0.0030(8) 0.0023(7) -0.0014(7)
C31 0.0165(9) 0.0181(9) 0.0106(9) 0.0026(7) 0.0021(7) 0.0001(7)
C32 0.0160(9) 0.0216(10) 0.0114(9) 0.0023(7) 0.0014(7) 0.0021(7)
C33 0.0141(9) 0.0194(9) 0.0140(9) 0.0019(8) 0.0031(7) 0.0002(7)
C34 0.0428(17) 0.0468(17) 0.0263(14) -0.0026(12) 0.0141(12) -0.0129(14)
C35 0.073(3) 0.090(4) 0.059(3) -0.022(3) -0.021(3) 0.006(3)
C36 0.077(3) 0.0363(19) 0.114(4) -0.026(2) 0.060(3) -0.027(2)

loop_
_atom_type_symbol
_atom_type_description
_atom_type_scat_dispersion_real
_atom_type_scat_dispersion_imag
_atom_type_scat_source
C C 0.0033 0.0016 'International Tables Vol C Tables 4.2.6.8 and 6.1.1.4'
H H 0.0000 0.0000 'International Tables Vol C Tables 4.2.6.8 and 6.1.1.4'
N N 0.0061 0.0033 'International Tables Vol C Tables 4.2.6.8 and 6.1.1.4'
O O 0.0106 0.0060 'International Tables Vol C Tables 4.2.6.8 and 6.1.1.4'
Cl Cl 0.1484 0.1585 'International Tables Vol C Tables 4.2.6.8 and 6.1.1.4'
Cu Cu 0.3201 1.2651 'International Tables Vol C Tables 4.2.6.8 and 6.1.1.4'

loop_
_geom_angle_atom_site_label_1
_geom_angle_atom_site_label_2
_geom_angle_atom_site_label_3
_geom_angle
_geom_angle_site_symmetry_1
_geom_angle_site_symmetry_3
Cl1 Cu1 Cl2 116.60(3) . .
N1 Cu1 Cl1 92.13(6) . .
N1 Cu1 Cl2 94.27(6) . .
N1 Cu1 N2 91.10(7) . 2_455
N2 Cu1 Cl1 149.72(6) 2_455 .
N2 Cu1 Cl2 93.14(5) 2_455 .
N3 Cu1 Cl1 84.14(6) 4_456 .
N3 Cu1 Cl2 91.12(6) 4_456 .
N3 Cu1 N1 174.42(9) 4_456 .
N3 Cu1 N2 90.06(7) 4_456 2_455
C1 N1 Cu1 123.85(16) . .
C5 N1 Cu1 118.93(16) . .
C5 N1 C1 117.1(2) . .
C12 N2 Cu1 115.19(15) . 2_654
C16 N2 Cu1 127.62(15) . 2_654
C16 N2 C12 116.83(19) . .
C23 N3 Cu1 121.63(16) . 4_553
C23 N3 C27 117.7(2) . .
C27 N3 Cu1 119.89(16) . 4_553
C6 N4 C17 118.37(17) . .
C6 N4 C28 122.23(17) . .
C28 N4 C17 115.47(16) . .
C34 N5 C35 120.3(4) . .
C34 N5 C36 119.8(4) . .
C36 N5 C35 119.9(4) . .
N1 C1 H1 118.5 . .
N1 C1 C2 123.0(2) . .
C2 C1 H1 118.5 . .
C1 C2 H2 119.9 . .
C1 C2 C3 120.1(2) . .
C3 C2 H2 119.9 . .
C2 C3 C9 122.77(19) . .
C4 C3 C2 116.2(2) . .
C4 C3 C9 120.9(2) . .
C3 C4 H4 120.0 . .
C5 C4 C3 120.0(2) . .
C5 C4 H4 120.0 . .
N1 C5 C4 123.4(2) . .
N1 C5 H5 118.3 . .
C4 C5 H5 118.3 . .
C7 C6 N4 118.82(19) . .
C11 C6 N4 122.64(19) . .
C11 C6 C7 118.51(19) . .
C6 C7 H7 119.7 . .
C8 C7 C6 120.5(2) . .
C8 C7 H7 119.7 . .
C7 C8 H8 119.2 . .
C7 C8 C9 121.6(2) . .
C9 C8 H8 119.2 . .
C8 C9 C3 120.11(19) . .
C10 C9 C3 122.53(19) . .
C10 C9 C8 117.26(19) . .
C9 C10 H10 119.1 . .
C11 C10 C9 121.7(2) . .
C11 C10 H10 119.1 . .
C6 C11 H11 119.8 . .
C10 C11 C6 120.3(2) . .
C10 C11 H11 119.8 . .
N2 C12 H12 118.4 . .
N2 C12 C13 123.3(2) . .
C13 C12 H12 118.4 . .
C12 C13 H13 119.9 . .
C12 C13 C14 120.2(2) . .
C14 C13 H13 119.9 . .
C13 C14 C15 116.2(2) . .
C13 C14 C20 120.4(2) . .
C15 C14 C20 123.4(2) . .
C14 C15 H15 120.1 . .
C16 C15 C14 119.8(2) . .
C16 C15 H15 120.1 . .
N2 C16 C15 123.7(2) . .
N2 C16 H16 118.2 . .
C15 C16 H16 118.2 . .
C18 C17 N4 119.25(19) . .
C22 C17 N4 120.73(19) . .
C22 C17 C18 119.82(19) . .
C17 C18 H18 119.8 . .
C19 C18 C17 120.5(2) . .
C19 C18 H18 119.8 . .
C18 C19 H19 119.9 . .
C18 C19 C20 120.3(2) . .
C20 C19 H19 119.9 . .
C19 C20 C14 121.8(2) . .
C21 C20 C14 119.6(2) . .
C21 C20 C19 118.5(2) . .
C20 C21 H21 119.4 . .
C22 C21 C20 121.1(2) . .
C22 C21 H21 119.4 . .
C17 C22 C21 119.8(2) . .
C17 C22 H22 120.1 . .
C21 C22 H22 120.1 . .
N3 C23 H23 118.4 . .
N3 C23 C24 123.2(2) . .
C24 C23 H23 118.4 . .
C23 C24 H24 120.4 . .
C23 C24 C25 119.2(2) . .
C25 C24 H24 120.4 . .
C24 C25 C31 122.2(2) . .
C26 C25 C24 117.0(2) . .
C26 C25 C31 120.7(2) . .
C25 C26 H26 119.8 . .
C27 C26 C25 120.4(2) . .
C27 C26 H26 119.8 . .
N3 C27 C26 122.5(2) . .
N3 C27 H27 118.7 . .
C26 C27 H27 118.7 . .
C29 C28 N4 119.23(19) . .
C33 C28 N4 120.92(19) . .
C33 C28 C29 119.78(19) . .
C28 C29 H29 120.2 . .
C30 C29 C28 119.7(2) . .
C30 C29 H29 120.2 . .
C29 C30 H30 119.3 . .
C29 C30 C31 121.3(2) . .
C31 C30 H30 119.3 . .
C30 C31 C25 118.56(19) . .
C32 C31 C25 122.78(19) . .
C32 C31 C30 118.65(19) . .
C31 C32 H32 119.6 . .
C31 C32 C33 120.8(2) . .
C33 C32 H32 119.6 . .
C28 C33 H33 120.1 . .
C32 C33 C28 119.7(2) . .
C32 C33 H33 120.1 . .
O1 C34 N5 126.9(3) . .
O1 C34 H34 116.6 . .
N5 C34 H34 116.6 . .
N5 C35 H35A 109.5 . .
N5 C35 H35B 109.5 . .
N5 C35 H35C 109.5 . .
H35A C35 H35B 109.5 . .
H35A C35 H35C 109.5 . .
H35B C35 H35C 109.5 . .
N5 C36 H36A 109.5 . .
N5 C36 H36B 109.5 . .
N5 C36 H36C 109.5 . .
H36A C36 H36B 109.5 . .
H36A C36 H36C 109.5 . .
H36B C36 H36C 109.5 . .

loop_
_geom_bond_atom_site_label_1
_geom_bond_atom_site_label_2
_geom_bond_distance
_geom_bond_site_symmetry_2
Cu1 Cl1 2.3061(6) .
Cu1 Cl2 2.4653(6) .
Cu1 N1 2.0314(19) .
Cu1 N2 2.1186(18) 2_455
Cu1 N3 2.0246(19) 4_456
O1 C34 1.212(4) .
N1 C1 1.350(3) .
N1 C5 1.341(3) .
N2 Cu1 2.1186(18) 2_654
N2 C12 1.347(3) .
N2 C16 1.341(3) .
N3 Cu1 2.0246(19) 4_553
N3 C23 1.339(3) .
N3 C27 1.342(3) .
N4 C6 1.410(3) .
N4 C17 1.436(3) .
N4 C28 1.422(3) .
N5 C34 1.328(4) .
N5 C35 1.462(6) .
N5 C36 1.432(5) .
C1 H1 0.9500 .
C1 C2 1.385(3) .
C2 H2 0.9500 .
C2 C3 1.404(3) .
C3 C4 1.403(3) .
C3 C9 1.483(3) .
C4 H4 0.9500 .
C4 C5 1.385(3) .
C5 H5 0.9500 .
C6 C7 1.404(3) .
C6 C11 1.401(3) .
C7 H7 0.9500 .
C7 C8 1.390(3) .
C8 H8 0.9500 .
C8 C9 1.405(3) .
C9 C10 1.403(3) .
C10 H10 0.9500 .
C10 C11 1.394(3) .
C11 H11 0.9500 .
C12 H12 0.9500 .
C12 C13 1.383(3) .
C13 H13 0.9500 .
C13 C14 1.402(3) .
C14 C15 1.402(3) .
C14 C20 1.478(3) .
C15 H15 0.9500 .
C15 C16 1.388(3) .
C16 H16 0.9500 .
C17 C18 1.396(3) .
C17 C22 1.390(3) .
C18 H18 0.9500 .
C18 C19 1.388(3) .
C19 H19 0.9500 .
C19 C20 1.406(3) .
C20 C21 1.399(3) .
C21 H21 0.9500 .
C21 C22 1.391(3) .
C22 H22 0.9500 .
C23 H23 0.9500 .
C23 C24 1.390(3) .
C24 H24 0.9500 .
C24 C25 1.397(3) .
C25 C26 1.390(3) .
C25 C31 1.477(3) .
C26 H26 0.9500 .
C26 C27 1.381(3) .
C27 H27 0.9500 .
C28 C29 1.403(3) .
C28 C33 1.399(3) .
C29 H29 0.9500 .
C29 C30 1.385(3) .
C30 H30 0.9500 .
C30 C31 1.399(3) .
C31 C32 1.397(3) .
C32 H32 0.9500 .
C32 C33 1.398(3) .
C33 H33 0.9500 .
C34 H34 0.9500 .
C35 H35A 0.9800 .
C35 H35B 0.9800 .
C35 H35C 0.9800 .
C36 H36A 0.9800 .
C36 H36B 0.9800 .
C36 H36C 0.9800 .

loop_
_geom_torsion_atom_site_label_1
_geom_torsion_atom_site_label_2
_geom_torsion_atom_site_label_3
_geom_torsion_atom_site_label_4
_geom_torsion
_geom_torsion_site_symmetry_1
Cu1 N1 C1 C2 173.25(17) .
Cu1 N1 C5 C4 -173.7(2) .
Cu1 N2 C12 C13 173.3(2) 2_654
Cu1 N2 C16 C15 -171.80(17) 2_654
Cu1 N3 C23 C24 168.80(19) 4_553
Cu1 N3 C27 C26 -169.29(19) 4_553
Cl1 Cu1 N1 C1 -29.42(18) .
Cl1 Cu1 N1 C5 146.16(19) .
Cl2 Cu1 N1 C1 -146.31(18) .
Cl2 Cu1 N1 C5 29.27(19) .
N1 C1 C2 C3 -0.1(3) .
N2 Cu1 N1 C1 120.46(19) 2_455
N2 Cu1 N1 C5 -63.96(19) 2_455
N2 C12 C13 C14 -2.0(4) .
N3 Cu1 N1 C1 18.5(9) 4_456
N3 Cu1 N1 C5 -165.9(8) 4_456
N3 C23 C24 C25 -0.3(4) .
N4 C6 C7 C8 176.1(2) .
N4 C6 C11 C10 -175.3(2) .
N4 C17 C18 C19 174.4(2) .
N4 C17 C22 C21 -174.5(2) .
N4 C28 C29 C30 176.1(2) .
N4 C28 C33 C32 -176.1(2) .
C1 N1 C5 C4 2.1(4) .
C1 C2 C3 C4 2.8(3) .
C1 C2 C3 C9 -172.9(2) .
C2 C3 C4 C5 -3.1(4) .
C2 C3 C9 C8 151.1(2) .
C2 C3 C9 C10 -25.1(3) .
C3 C4 C5 N1 0.6(4) .
C3 C9 C10 C11 175.0(2) .
C4 C3 C9 C8 -24.5(3) .
C4 C3 C9 C10 159.3(2) .
C5 N1 C1 C2 -2.4(3) .
C6 N4 C17 C18 137.8(2) .
C6 N4 C17 C22 -47.5(3) .
C6 N4 C28 C29 131.7(2) .
C6 N4 C28 C33 -51.4(3) .
C6 C7 C8 C9 -0.4(4) .
C7 C6 C11 C10 2.7(3) .
C7 C8 C9 C3 -174.3(2) .
C7 C8 C9 C10 2.1(3) .
C8 C9 C10 C11 -1.3(3) .
C9 C3 C4 C5 172.8(2) .
C9 C10 C11 C6 -1.1(3) .
C11 C6 C7 C8 -2.0(4) .
C12 N2 C16 C15 0.9(3) .
C12 C13 C14 C15 3.5(3) .
C12 C13 C14 C20 -175.0(2) .
C13 C14 C15 C16 -2.9(3) .
C13 C14 C20 C19 -160.0(2) .
C13 C14 C20 C21 21.7(3) .
C14 C15 C16 N2 0.7(4) .
C14 C20 C21 C22 178.6(2) .
C15 C14 C20 C19 21.7(3) .
C15 C14 C20 C21 -156.6(2) .
C16 N2 C12 C13 -0.3(3) .
C17 N4 C6 C7 -37.0(3) .
C17 N4 C6 C11 141.0(2) .
C17 N4 C28 C29 -25.6(3) .
C17 N4 C28 C33 151.3(2) .
C17 C18 C19 C20 0.4(3) .
C18 C17 C22 C21 0.3(3) .
C18 C19 C20 C14 -178.6(2) .
C18 C19 C20 C21 -0.3(3) .
C19 C20 C21 C22 0.2(4) .
C20 C14 C15 C16 175.5(2) .
C20 C21 C22 C17 -0.2(4) .
C22 C17 C18 C19 -0.4(3) .
C23 N3 C27 C26 0.7(4) .
C23 C24 C25 C26 1.9(3) .
C23 C24 C25 C31 -173.5(2) .
C24 C25 C26 C27 -2.2(3) .
C24 C25 C31 C30 136.2(2) .
C24 C25 C31 C32 -42.4(3) .
C25 C26 C27 N3 0.9(4) .
C25 C31 C32 C33 177.2(2) .
C26 C25 C31 C30 -39.0(3) .
C26 C25 C31 C32 142.4(2) .
C27 N3 C23 C24 -1.0(4) .
C28 N4 C6 C7 166.3(2) .
C28 N4 C6 C11 -15.7(3) .
C28 N4 C17 C18 -64.0(3) .
C28 N4 C17 C22 110.8(2) .
C28 C29 C30 C31 -0.3(4) .
C29 C28 C33 C32 0.8(3) .
C29 C30 C31 C25 -177.3(2) .
C29 C30 C31 C32 1.4(3) .
C30 C31 C32 C33 -1.4(3) .
C31 C25 C26 C27 173.3(2) .
C31 C32 C33 C28 0.3(3) .
C33 C28 C29 C30 -0.9(3) .
C35 N5 C34 O1 179.3(4) .
C36 N5 C34 O1 -1.9(6) .
